data_7156721
loop_
_publ_author_name
'Zakharova, Elena A.'
'Shmatova, Olga I.'
'Kutovaya, Irina V.'
'Khrustalev, Victor N.'
'Nenajdenko, Valentine G.'

_publ_section_title
;
 Synthesis of macrocyclic peptidomimetics via the Ugi-click-strategy.
;
_journal_issue 13
_journal_name_full 'Organic &amp; biomolecular chemistry'
_journal_page_first 3433
_journal_page_last 3445
_journal_paper_doi 10.1039/c9ob00229d
_journal_volume 17
_journal_year 2019
_chemical_formula_moiety 'C16 H19 N5 O2'
_chemical_formula_sum 'C16 H19 N5 O2'
_chemical_formula_weight 313.36
_space_group_crystal_system monoclinic
_space_group_IT_number 14
_space_group_name_Hall '-P 2ybc'
_space_group_name_H-M_alt 'P 1 21/c 1'
_symmetry_space_group_name_Hall '-P 2ybc'
_symmetry_space_group_name_H-M 'P 1 21/c 1'
_atom_sites_solution_hydrogens mixed
_atom_sites_solution_primary difmap
_atom_sites_solution_secondary difmap
_audit_creation_method SHELXL-2014/6
_audit_update_record
;
2019-01-29 deposited with the CCDC.    2019-03-04 downloaded from the CCDC.
;
_cell_angle_alpha 90
_cell_angle_beta 110.58(3)
_cell_angle_gamma 90
_cell_formula_units_Z 4
_cell_length_a 8.9287(18)
_cell_length_b 19.324(4)
_cell_length_c 9.833(2)
_cell_measurement_reflns_used 600
_cell_measurement_temperature 100(2)
_cell_measurement_theta_max 33.0
_cell_measurement_theta_min 3.3
_cell_volume 1588.3(6)
_computing_cell_refinement 'iMosflm (Battye et al., 2011)'
_computing_data_collection 'Marccd (Doyle, 2011)'
_computing_data_reduction iMosflm
_computing_molecular_graphics 'SHELXTL (Sheldrick, 2015)'
_computing_publication_material SHELXTL
_computing_structure_refinement 'SHELXL (Sheldrick, 2015)'
_computing_structure_solution 'SHELXT (Sheldrick, 2015)'
_diffrn_ambient_temperature 100(2)
_diffrn_measured_fraction_theta_full 0.981
_diffrn_measured_fraction_theta_max 0.935
_diffrn_measurement_device_type 'Rayonix SX165 CCD'
_diffrn_measurement_method '/f scan'
_diffrn_radiation_type synchrotron
_diffrn_radiation_wavelength 0.96990
_diffrn_reflns_av_R_equivalents 0.0886
_diffrn_reflns_av_unetI/netI 0.2128
_diffrn_reflns_Laue_measured_fraction_full 0.981
_diffrn_reflns_Laue_measured_fraction_max 0.935
_diffrn_reflns_limit_h_max 7
_diffrn_reflns_limit_h_min -11
_diffrn_reflns_limit_k_max 22
_diffrn_reflns_limit_k_min -22
_diffrn_reflns_limit_l_max 12
_diffrn_reflns_limit_l_min -11
_diffrn_reflns_number 10660
_diffrn_reflns_point_group_measured_fraction_full 0.981
_diffrn_reflns_point_group_measured_fraction_max 0.935
_diffrn_reflns_theta_full 35.587
_diffrn_reflns_theta_max 38.446
_diffrn_reflns_theta_min 3.345
_exptl_absorpt_coefficient_mu 0.189
_exptl_absorpt_correction_T_max 0.987
_exptl_absorpt_correction_T_min 0.960
_exptl_absorpt_correction_type multi-scan
_exptl_absorpt_process_details 'Scala (Evans, 2006)'
_exptl_crystal_colour colourless
_exptl_crystal_density_diffrn 1.311
_exptl_crystal_description needle
_exptl_crystal_F_000 664
_exptl_crystal_size_max 0.20
_exptl_crystal_size_mid 0.03
_exptl_crystal_size_min 0.02
_refine_diff_density_max 0.342
_refine_diff_density_min -0.367
_refine_diff_density_rms 0.079
_refine_ls_extinction_coef 0.042(4)
_refine_ls_extinction_expression Fc^*^=kFc[1+0.001xFc^2^\l^3^/sin(2\q)]^-1/4^
_refine_ls_extinction_method SHELXL
_refine_ls_goodness_of_fit_ref 0.959
_refine_ls_hydrogen_treatment constr
_refine_ls_matrix_type full
_refine_ls_number_parameters 211
_refine_ls_number_reflns 3285
_refine_ls_number_restraints 0
_refine_ls_restrained_S_all 0.959
_refine_ls_R_factor_all 0.1099
_refine_ls_R_factor_gt 0.0825
_refine_ls_shift/su_max 0.000
_refine_ls_shift/su_mean 0.000
_refine_ls_structure_factor_coef Fsqd
_refine_ls_weighting_details 'w=1/[\s^2^(Fo^2^)] where P=(Fo^2^+2Fc^2^)/3'
_refine_ls_weighting_scheme calc
_refine_ls_wR_factor_gt 0.1707
_refine_ls_wR_factor_ref 0.1881
_reflns_Friedel_coverage 0.000
_reflns_number_gt 2152
_reflns_number_total 3285
_reflns_threshold_expression 'I > 2\s(I)'
_cod_data_source_file c9ob00229d2.cif
_cod_data_source_block EZ306
_cod_depositor_comments 'Adding full bibliography for 7156721.cif.'
_cod_database_code 7156721
_shelx_space_group_comment
;
The symmetry employed for this shelxl refinement is uniquely defined
by the following loop, which should always be used as a source of
symmetry information in preference to the above space-group names.
They are only intended as comments.
;
_shelx_estimated_absorpt_t_min 0.960
_shelx_estimated_absorpt_t_max 0.996
_shelxl_version_number 2014/6

loop_
_space_group_symop_operation_xyz
'x, y, z'
'-x, y+1/2, -z+1/2'
'-x, -y, -z'
'x, -y-1/2, z-1/2'

loop_
_atom_site_label
_atom_site_type_symbol
_atom_site_fract_x
_atom_site_fract_y
_atom_site_fract_z
_atom_site_U_iso_or_equiv
_atom_site_adp_type
_atom_site_occupancy
_atom_site_site_symmetry_order
_atom_site_calc_flag
_atom_site_refinement_flags_posn
_atom_site_refinement_flags_adp
O1 O 0.70829(16) 0.74962(7) 0.41582(16) 0.0292(5) Uani 1 1 d . .
O2 O 0.43444(15) 0.86717(7) 0.71268(17) 0.0325(5) Uani 1 1 d . .
N1 N 0.19611(19) 0.72757(9) 0.48165(19) 0.0236(5) Uani 1 1 d . .
N2 N 0.20002(19) 0.70568(9) 0.6136(2) 0.0271(5) Uani 1 1 d . .
N3 N 0.32717(19) 0.66502(9) 0.66740(19) 0.0282(5) Uani 1 1 d . .
C4 C 0.4065(2) 0.66254(11) 0.5701(2) 0.0230(5) Uani 1 1 d . .
C5 C 0.3214(2) 0.70133(12) 0.4510(3) 0.0254(5) Uani 1 1 d . .
H5 H 0.3454 0.7083 0.3652 0.031 Uiso 1 1 calc R U
C6 C 0.5600(2) 0.62471(11) 0.5994(2) 0.0248(6) Uani 1 1 d . .
C7 C 0.5767(2) 0.55625(11) 0.6464(2) 0.0300(6) Uani 1 1 d . .
H7 H 0.4908 0.5344 0.6655 0.036 Uiso 1 1 calc R U
C8 C 0.7154(3) 0.51935(12) 0.6661(3) 0.0337(6) Uani 1 1 d . .
H8 H 0.7255 0.4730 0.7002 0.040 Uiso 1 1 calc R U
C9 C 0.8401(2) 0.55083(12) 0.6353(3) 0.0327(6) Uani 1 1 d . .
H9 H 0.9347 0.5254 0.6460 0.039 Uiso 1 1 calc R U
C10 C 0.8270(2) 0.61904(12) 0.5892(2) 0.0283(6) Uani 1 1 d . .
H10 H 0.9125 0.6400 0.5678 0.034 Uiso 1 1 calc R U
C11 C 0.6893(2) 0.65732(11) 0.5738(2) 0.0226(5) Uani 1 1 d . .
C12 C 0.6837(2) 0.73204(11) 0.5280(2) 0.0222(5) Uani 1 1 d . .
N13 N 0.65271(19) 0.77804(8) 0.6177(2) 0.0236(5) Uani 1 1 d . .
H13 H 0.6683 0.7672 0.7120 0.028 Uiso 1 1 d R U
C14 C 0.6152(2) 0.85129(9) 0.5810(3) 0.0240(5) Uani 1 1 d . .
H14 H 0.6083 0.8597 0.4786 0.029 Uiso 1 1 calc R U
C15 C 0.4484(2) 0.86197(11) 0.5924(3) 0.0251(6) Uani 1 1 d . .
N16 N 0.32344(18) 0.86068(8) 0.4653(2) 0.0253(5) Uani 1 1 d . .
H16 H 0.3426 0.8558 0.3809 0.030 Uiso 1 1 d R U
C17 C 0.1598(2) 0.85416(11) 0.4628(3) 0.0294(6) Uani 1 1 d . .
H17A H 0.0930 0.8909 0.4003 0.035 Uiso 1 1 calc R U
H17B H 0.1587 0.8608 0.5623 0.035 Uiso 1 1 calc R U
C18 C 0.0874(2) 0.78282(11) 0.4051(2) 0.0266(6) Uani 1 1 d . .
H18A H -0.0164 0.7774 0.4192 0.032 Uiso 1 1 calc R U
H18B H 0.0679 0.7797 0.2998 0.032 Uiso 1 1 calc R U
C19 C 0.7425(2) 0.89982(11) 0.6840(3) 0.0282(6) Uani 1 1 d . .
H19 H 0.7461 0.8919 0.7856 0.034 Uiso 1 1 calc R U
C20 C 0.6977(2) 0.97507(11) 0.6438(3) 0.0333(6) Uani 1 1 d . .
H20A H 0.7044 0.9848 0.5483 0.050 Uiso 1 1 calc R U
H20B H 0.7717 1.0054 0.7167 0.050 Uiso 1 1 calc R U
H20C H 0.5883 0.9834 0.6406 0.050 Uiso 1 1 calc R U
C21 C 0.9077(2) 0.88318(13) 0.6769(3) 0.0406(7) Uani 1 1 d . .
H21A H 0.9291 0.8335 0.6931 0.061 Uiso 1 1 calc R U
H21B H 0.9898 0.9095 0.7520 0.061 Uiso 1 1 calc R U
H21C H 0.9096 0.8959 0.5810 0.061 Uiso 1 1 calc R U

loop_
_atom_site_aniso_label
_atom_site_aniso_U_11
_atom_site_aniso_U_22
_atom_site_aniso_U_33
_atom_site_aniso_U_23
_atom_site_aniso_U_13
_atom_site_aniso_U_12
O1 0.0305(9) 0.0338(10) 0.0267(10) 0.0001(8) 0.0143(7) -0.0016(7)
O2 0.0290(9) 0.0445(11) 0.0278(10) -0.0017(8) 0.0146(8) -0.0016(7)
N1 0.0188(9) 0.0309(12) 0.0223(11) -0.0005(8) 0.0089(8) -0.0006(7)
N2 0.0221(10) 0.0356(12) 0.0254(11) 0.0035(9) 0.0105(8) 0.0008(8)
N3 0.0230(10) 0.0360(12) 0.0269(11) 0.0011(9) 0.0105(8) -0.0012(8)
C4 0.0190(11) 0.0286(13) 0.0227(12) 0.0002(10) 0.0090(10) -0.0031(9)
C5 0.0196(11) 0.0339(14) 0.0252(13) -0.0031(10) 0.0108(10) -0.0035(9)
C6 0.0226(11) 0.0272(13) 0.0234(13) -0.0012(10) 0.0066(10) -0.0010(9)
C7 0.0288(12) 0.0318(14) 0.0281(14) 0.0033(11) 0.0086(10) -0.0033(10)
C8 0.0338(13) 0.0286(15) 0.0349(15) 0.0050(10) 0.0074(11) 0.0026(10)
C9 0.0247(12) 0.0313(14) 0.0380(15) 0.0033(11) 0.0059(10) 0.0038(10)
C10 0.0220(12) 0.0344(15) 0.0278(14) -0.0036(10) 0.0079(10) -0.0025(10)
C11 0.0208(11) 0.0276(13) 0.0185(12) -0.0025(10) 0.0057(9) -0.0008(9)
C12 0.0138(10) 0.0313(14) 0.0213(12) -0.0018(10) 0.0057(9) -0.0024(9)
N13 0.0270(10) 0.0251(11) 0.0199(10) 0.0009(8) 0.0100(8) 0.0009(7)
C14 0.0222(12) 0.0256(13) 0.0246(13) 0.0010(10) 0.0088(10) 0.0006(9)
C15 0.0241(12) 0.0254(13) 0.0275(14) 0.0015(10) 0.0112(11) -0.0006(9)
N16 0.0189(10) 0.0332(12) 0.0241(12) -0.0011(8) 0.0078(9) -0.0007(7)
C17 0.0212(11) 0.0349(15) 0.0331(15) -0.0005(11) 0.0109(10) -0.0004(9)
C18 0.0191(11) 0.0356(15) 0.0238(13) 0.0025(10) 0.0060(10) 0.0017(9)
C19 0.0223(11) 0.0300(14) 0.0312(14) -0.0005(11) 0.0081(10) -0.0031(9)
C20 0.0262(12) 0.0299(15) 0.0420(16) -0.0064(11) 0.0095(11) -0.0006(9)
C21 0.0197(12) 0.0366(15) 0.0625(19) -0.0100(13) 0.0108(12) -0.0024(10)

loop_
_atom_type_symbol
_atom_type_description
_atom_type_scat_dispersion_real
_atom_type_scat_dispersion_imag
_atom_type_scat_source
C C 0.0070 0.0030 'International Tables Vol C Tables 4.2.6.8 and 6.1.1.4'
H H 0.0000 0.0000 'International Tables Vol C Tables 4.2.6.8 and 6.1.1.4'
N N 0.0130 0.0070 'International Tables Vol C Tables 4.2.6.8 and 6.1.1.4'
O O 0.0210 0.0120 'International Tables Vol C Tables 4.2.6.8 and 6.1.1.4'

loop_
_geom_angle_atom_site_label_1
_geom_angle_atom_site_label_2
_geom_angle_atom_site_label_3
_geom_angle
N2 N1 C5 110.56(17)
N2 N1 C18 120.71(15)
C5 N1 C18 127.57(17)
N3 N2 N1 107.27(14)
N2 N3 C4 108.69(17)
C5 C4 N3 107.97(17)
C5 C4 C6 128.93(17)
N3 C4 C6 123.08(19)
N1 C5 C4 105.48(17)
N1 C5 H5 127.3
C4 C5 H5 127.3
C7 C6 C11 118.98(18)
C7 C6 C4 120.93(17)
C11 C6 C4 120.04(19)
C8 C7 C6 121.48(19)
C8 C7 H7 119.3
C6 C7 H7 119.3
C7 C8 C9 119.3(2)
C7 C8 H8 120.3
C9 C8 H8 120.3
C10 C9 C8 120.32(19)
C10 C9 H9 119.8
C8 C9 H9 119.8
C9 C10 C11 120.62(18)
C9 C10 H10 119.7
C11 C10 H10 119.7
C10 C11 C6 119.2(2)
C10 C11 C12 118.36(16)
C6 C11 C12 122.46(17)
O1 C12 N13 122.73(19)
O1 C12 C11 121.90(17)
N13 C12 C11 115.36(17)
C12 N13 C14 123.74(18)
C12 N13 H13 121.4
C14 N13 H13 114.2
N13 C14 C19 111.82(18)
N13 C14 C15 104.65(14)
C19 C14 C15 112.15(17)
N13 C14 H14 109.4
C19 C14 H14 109.4
C15 C14 H14 109.4
O2 C15 N16 123.96(18)
O2 C15 C14 120.2(2)
N16 C15 C14 115.66(19)
C15 N16 C17 120.87(18)
C15 N16 H16 119.2
C17 N16 H16 119.0
N16 C17 C18 111.77(15)
N16 C17 H17A 109.3
C18 C17 H17A 109.3
N16 C17 H17B 109.3
C18 C17 H17B 109.3
H17A C17 H17B 107.9
N1 C18 C17 110.31(18)
N1 C18 H18A 109.6
C17 C18 H18A 109.6
N1 C18 H18B 109.6
C17 C18 H18B 109.6
H18A C18 H18B 108.1
C20 C19 C21 110.92(17)
C20 C19 C14 110.13(18)
C21 C19 C14 109.90(18)
C20 C19 H19 108.6
C21 C19 H19 108.6
C14 C19 H19 108.6
C19 C20 H20A 109.5
C19 C20 H20B 109.5
H20A C20 H20B 109.5
C19 C20 H20C 109.5
H20A C20 H20C 109.5
H20B C20 H20C 109.5
C19 C21 H21A 109.5
C19 C21 H21B 109.5
H21A C21 H21B 109.5
C19 C21 H21C 109.5
H21A C21 H21C 109.5
H21B C21 H21C 109.5

loop_
_geom_bond_atom_site_label_1
_geom_bond_atom_site_label_2
_geom_bond_distance
O1 C12 1.245(2)
O2 C15 1.236(2)
N1 N2 1.354(2)
N1 C5 1.356(2)
N1 C18 1.461(3)
N2 N3 1.328(2)
N3 C4 1.377(2)
C4 C5 1.373(3)
C4 C6 1.490(3)
C5 H5 0.9500
C6 C7 1.392(3)
C6 C11 1.413(3)
C7 C8 1.383(3)
C7 H7 0.9500
C8 C9 1.392(3)
C8 H8 0.9500
C9 C10 1.385(3)
C9 H9 0.9500
C10 C11 1.397(3)
C10 H10 0.9500
C11 C12 1.508(3)
C12 N13 1.348(2)
N13 C14 1.470(2)
N13 H13 0.9120
C14 C19 1.545(3)
C14 C15 1.546(3)
C14 H14 1.0000
C15 N16 1.352(3)
N16 C17 1.458(2)
N16 H16 0.9090
C17 C18 1.543(3)
C17 H17A 0.9900
C17 H17B 0.9900
C18 H18A 0.9900
C18 H18B 0.9900
C19 C20 1.523(3)
C19 C21 1.535(3)
C19 H19 1.0000
C20 H20A 0.9800
C20 H20B 0.9800
C20 H20C 0.9800
C21 H21A 0.9800
C21 H21B 0.9800
C21 H21C 0.9800

loop_
_geom_hbond_atom_site_label_D
_geom_hbond_atom_site_label_H
_geom_hbond_atom_site_label_A
_geom_hbond_distance_DH
_geom_hbond_distance_HA
_geom_hbond_distance_DA
_geom_hbond_angle_DHA
_geom_hbond_site_symmetry_A
C5 H5 O2 0.95 2.42 3.150(2) 134 4_575
N13 H13 O1 0.91 1.94 2.846(2) 176 4_576
N16 H16 N3 0.91 2.09 2.982(3) 165 4_575
C18 H18A O1 0.99 2.50 3.483(2) 170 1_455
C18 H18B N2 0.99 2.52 3.362(3) 143 4_575

loop_
_geom_torsion_atom_site_label_1
_geom_torsion_atom_site_label_2
_geom_torsion_atom_site_label_3
_geom_torsion_atom_site_label_4
_geom_torsion
C5 N1 N2 N3 -0.4(2)
C18 N1 N2 N3 -168.98(17)
N1 N2 N3 C4 1.5(2)
N2 N3 C4 C5 -2.0(2)
N2 N3 C4 C6 176.5(2)
N2 N1 C5 C4 -0.8(2)
C18 N1 C5 C4 166.8(2)
N3 C4 C5 N1 1.7(2)
C6 C4 C5 N1 -176.7(2)
C5 C4 C6 C7 -131.5(3)
N3 C4 C6 C7 50.4(3)
C5 C4 C6 C11 45.9(3)
N3 C4 C6 C11 -132.1(2)
C11 C6 C7 C8 -1.2(3)
C4 C6 C7 C8 176.3(2)
C6 C7 C8 C9 -1.3(3)
C7 C8 C9 C10 1.7(3)
C8 C9 C10 C11 0.4(3)
C9 C10 C11 C6 -2.9(3)
C9 C10 C11 C12 178.0(2)
C7 C6 C11 C10 3.3(3)
C4 C6 C11 C10 -174.20(19)
C7 C6 C11 C12 -177.7(2)
C4 C6 C11 C12 4.8(3)
C10 C11 C12 O1 54.6(3)
C6 C11 C12 O1 -124.4(2)
C10 C11 C12 N13 -124.5(2)
C6 C11 C12 N13 56.5(3)
O1 C12 N13 C14 11.8(3)
C11 C12 N13 C14 -169.18(15)
C12 N13 C14 C19 -116.9(2)
C12 N13 C14 C15 121.44(19)
N13 C14 C15 O2 76.6(2)
C19 C14 C15 O2 -44.8(2)
N13 C14 C15 N16 -99.4(2)
C19 C14 C15 N16 139.2(2)
O2 C15 N16 C17 -10.1(3)
C14 C15 N16 C17 165.82(15)
C15 N16 C17 C18 -109.7(2)
N2 N1 C18 C17 81.7(2)
C5 N1 C18 C17 -84.8(3)
N16 C17 C18 N1 50.5(2)
N13 C14 C19 C20 -179.06(16)
C15 C14 C19 C20 -61.9(2)
N13 C14 C19 C21 58.4(2)
C15 C14 C19 C21 175.65(18)
